data_4328371
loop_
_publ_author_name
'Ping Cui'
'Lijun Ren'
'Zhi Chen'
'Huancheng Hu'
'Bin Zhao'
'Wei Shi'
'Peng Cheng'

_publ_section_title
;
 Temperature-Controlled Chiral and Achiral Copper Tetrazolate
 Metal-Organic Frameworks: Syntheses, Structures, and I2 Adsorption
;
_journal_name_full 'Inorganic Chemistry'
_journal_page_first 2303
_journal_page_last 2310
_journal_paper_doi 10.1021/ic2023105
_journal_volume 51
_journal_year 2012
_chemical_formula_sum 'C6 H8 Cu N8 O'
_chemical_formula_weight 271.74
_chemical_name_systematic
; 
 ? 
;
_space_group_IT_number 78
_symmetry_cell_setting tetragonal
_symmetry_space_group_name_Hall 'P 4cw'
_symmetry_space_group_name_H-M 'P 43'
_atom_sites_solution_hydrogens geom
_atom_sites_solution_primary direct
_atom_sites_solution_secondary difmap
_audit_creation_method SHELXL-97
_cell_angle_alpha 90.00
_cell_angle_beta 90.00
_cell_angle_gamma 90.00
_cell_formula_units_Z 4
_cell_length_a 12.37510(10)
_cell_length_b 12.37510(10)
_cell_length_c 7.92260(10)
_cell_measurement_reflns_used 8780
_cell_measurement_temperature 293(2)
_cell_measurement_theta_max 28.9984
_cell_measurement_theta_min 2.3228
_cell_volume 1213.29(2)
_computing_cell_refinement
;
CrysAlisPro, Oxford Diffraction Ltd.,
Version 1.171.33.48 (release 15-09-2009 CrysAlis171 .NET)
(compiled Sep 15 2009,11:49:04)
;
_computing_data_collection
;
CrysAlisPro, Oxford Diffraction Ltd.,
Version 1.171.33.48 (release 15-09-2009 CrysAlis171 .NET)
(compiled Sep 15 2009,11:49:04)
;
_computing_data_reduction
;
CrysAlisPro, Oxford Diffraction Ltd.,
Version 1.171.33.48 (release 15-09-2009 CrysAlis171 .NET)
(compiled Sep 15 2009,11:49:04)
;
_computing_molecular_graphics 'Bruker SHELXTL'
_computing_publication_material 'Bruker SHELXTL'
_computing_structure_refinement 'SHELXL-97 (Sheldrick, 1997)'
_computing_structure_solution 'SHELXS-97 (Sheldrick, 1990)'
_diffrn_ambient_temperature 293(2)
_diffrn_detector_area_resol_mean 16.2116
_diffrn_measured_fraction_theta_full 0.999
_diffrn_measured_fraction_theta_max 0.999
_diffrn_measurement_device_type 'SuperNova, Single source at offset), Eos'
_diffrn_measurement_method '\w scans'
_diffrn_radiation_monochromator graphite
_diffrn_radiation_source 'fine-focus sealed tube'
_diffrn_radiation_type MoK\a
_diffrn_radiation_wavelength 0.71073
_diffrn_reflns_av_R_equivalents 0.0385
_diffrn_reflns_av_sigmaI/netI 0.0254
_diffrn_reflns_limit_h_max 14
_diffrn_reflns_limit_h_min -14
_diffrn_reflns_limit_k_max 14
_diffrn_reflns_limit_k_min -14
_diffrn_reflns_limit_l_max 9
_diffrn_reflns_limit_l_min -9
_diffrn_reflns_number 14544
_diffrn_reflns_theta_full 25.00
_diffrn_reflns_theta_max 25.00
_diffrn_reflns_theta_min 2.33
_exptl_absorpt_coefficient_mu 1.795
_exptl_absorpt_correction_T_max 0.5338
_exptl_absorpt_correction_T_min 0.4123
_exptl_absorpt_correction_type multi-scan
_exptl_absorpt_process_details
;
CrysAlisPro, Oxford Diffraction Ltd.,
Version 1.171.33.48 (release 15-09-2009 CrysAlis171 .NET)
(compiled Sep 15 2009,11:49:04)
empirical absorption correction using spherical harmonics,
 implemented in SCALE3 ABSPACK scaling algorithm.
;
_exptl_crystal_colour blue
_exptl_crystal_density_diffrn 1.488
_exptl_crystal_description needle
_exptl_crystal_F_000 548
_exptl_crystal_size_max 0.60
_exptl_crystal_size_mid 0.60
_exptl_crystal_size_min 0.40
_refine_diff_density_max 0.800
_refine_diff_density_min -0.272
_refine_diff_density_rms 0.108
_refine_ls_abs_structure_details 'Flack H D (1983), Acta Cryst. A39, 876-881'
_refine_ls_abs_structure_Flack 0.00(3)
_refine_ls_extinction_method none
_refine_ls_goodness_of_fit_ref 1.152
_refine_ls_hydrogen_treatment constr
_refine_ls_matrix_type full
_refine_ls_number_parameters 145
_refine_ls_number_reflns 2133
_refine_ls_number_restraints 1
_refine_ls_restrained_S_all 1.151
_refine_ls_R_factor_all 0.0355
_refine_ls_R_factor_gt 0.0325
_refine_ls_shift/su_max 0.000
_refine_ls_shift/su_mean 0.000
_refine_ls_structure_factor_coef Fsqd
_refine_ls_weighting_details 'calc w=1/[\s^2^(Fo^2^)+(0.0795P)^2^+0.4291P] where P=(Fo^2^+2Fc^2^)/3'
_refine_ls_weighting_scheme calc
_refine_ls_wR_factor_gt 0.1170
_refine_ls_wR_factor_ref 0.1180
_reflns_number_gt 1986
_reflns_number_total 2133
_reflns_threshold_expression >2sigma(I)
_cod_data_source_file ic2023105_si_001_12.cif
_cod_data_source_block 1.7
_cod_database_code 4328371

loop_
_symmetry_equiv_pos_as_xyz
'x, y, z'
'-y, x, z+3/4'
'-x, -y, z+1/2'
'y, -x, z+1/4'

loop_
_atom_site_label
_atom_site_type_symbol
_atom_site_fract_x
_atom_site_fract_y
_atom_site_fract_z
_atom_site_U_iso_or_equiv
_atom_site_adp_type
_atom_site_occupancy
_atom_site_symmetry_multiplicity
_atom_site_calc_flag
_atom_site_refinement_flags
Cu1 Cu 0.82295(4) 0.51425(4) 0.07073(7) 0.0252(2) Uani 1 1 d .
C1 C 0.6458(4) 0.6649(4) -0.0085(7) 0.0280(12) Uani 1 1 d .
C2 C 0.6182(5) 0.6770(5) 0.1739(7) 0.0364(13) Uani 1 1 d .
H2A H 0.5972 0.6070 0.2180 0.044 Uiso 1 1 calc R
H2B H 0.5564 0.7248 0.1838 0.044 Uiso 1 1 calc R
C3 C 0.7084(5) 0.7210(5) 0.2808(7) 0.0441(16) Uani 1 1 d .
H3A H 0.7284 0.7924 0.2411 0.053 Uiso 1 1 calc R
H3B H 0.6844 0.7274 0.3969 0.053 Uiso 1 1 calc R
C4 C 0.8846(5) 0.6817(5) 0.3892(8) 0.0432(15) Uani 1 1 d .
H4A H 0.8659 0.6575 0.5019 0.052 Uiso 1 1 calc R
H4B H 0.8912 0.7598 0.3914 0.052 Uiso 1 1 calc R
C5 C 0.9900(5) 0.6330(4) 0.3378(9) 0.0381(13) Uani 1 1 d .
H5A H 1.0087 0.6594 0.2264 0.046 Uiso 1 1 calc R
H5B H 1.0455 0.6572 0.4154 0.046 Uiso 1 1 calc R
C6 C 0.9900(4) 0.5127(4) 0.3344(8) 0.0275(10) Uani 1 1 d .
N1 N 0.7248(4) 0.6000(4) -0.0649(6) 0.0286(10) Uani 1 1 d .
N2 N 0.7242(4) 0.6071(4) -0.2351(6) 0.0370(11) Uani 1 1 d .
N3 N 0.6461(4) 0.6725(4) -0.2806(6) 0.0394(12) Uani 1 1 d .
N4 N 0.5964(3) 0.7102(3) -0.1384(5) 0.0282(10) Uani 1 1 d .
N5 N 0.9229(3) 0.4542(3) 0.2390(6) 0.0293(10) Uani 1 1 d .
N6 N 0.9458(4) 0.3510(3) 0.2693(6) 0.0319(11) Uani 1 1 d .
N7 N 1.0239(4) 0.3458(4) 0.3780(7) 0.0351(12) Uani 1 1 d .
N8 N 1.0523(3) 0.4481(4) 0.4206(6) 0.0293(10) Uani 1 1 d .
O1 O 0.8002(3) 0.6509(3) 0.2727(5) 0.0383(10) Uani 1 1 d .

loop_
_atom_site_aniso_label
_atom_site_aniso_U_11
_atom_site_aniso_U_22
_atom_site_aniso_U_33
_atom_site_aniso_U_23
_atom_site_aniso_U_13
_atom_site_aniso_U_12
Cu1 0.0212(3) 0.0277(3) 0.0266(3) 0.0045(3) 0.0000(2) 0.0008(2)
C1 0.023(3) 0.029(3) 0.031(3) 0.000(3) 0.001(2) 0.000(2)
C2 0.033(3) 0.048(4) 0.027(3) 0.004(3) 0.004(2) 0.014(3)
C3 0.053(4) 0.053(4) 0.026(3) -0.008(3) -0.003(3) 0.024(3)
C4 0.058(4) 0.033(3) 0.038(3) -0.010(3) -0.011(3) 0.006(3)
C5 0.040(3) 0.029(3) 0.046(4) 0.004(3) -0.014(3) -0.005(2)
C6 0.022(2) 0.033(3) 0.028(2) 0.000(2) -0.002(2) -0.0016(19)
N1 0.028(2) 0.034(2) 0.025(2) 0.0026(19) 0.0019(18) 0.0049(19)
N2 0.040(3) 0.045(3) 0.026(2) -0.002(2) 0.002(2) 0.014(2)
N3 0.047(3) 0.045(3) 0.026(3) 0.002(2) -0.001(2) 0.016(2)
N4 0.032(2) 0.028(2) 0.024(2) -0.0012(17) -0.0019(17) 0.0087(17)
N5 0.024(2) 0.030(2) 0.034(2) 0.0021(19) -0.0032(19) -0.0034(18)
N6 0.031(2) 0.025(2) 0.040(3) 0.0013(19) -0.006(2) 0.0022(19)
N7 0.036(3) 0.026(2) 0.044(3) 0.001(2) -0.010(2) 0.003(2)
N8 0.023(2) 0.033(2) 0.032(2) -0.0025(19) -0.0046(19) 0.0018(18)
O1 0.042(2) 0.038(2) 0.036(2) -0.0115(17) -0.0093(17) 0.0140(17)

loop_
_atom_type_symbol
_atom_type_description
_atom_type_scat_dispersion_real
_atom_type_scat_dispersion_imag
_atom_type_scat_source
C C 0.0033 0.0016 'International Tables Vol C Tables 4.2.6.8 and 6.1.1.4'
H H 0.0000 0.0000 'International Tables Vol C Tables 4.2.6.8 and 6.1.1.4'
O O 0.0106 0.0060 'International Tables Vol C Tables 4.2.6.8 and 6.1.1.4'
N N 0.0061 0.0033 'International Tables Vol C Tables 4.2.6.8 and 6.1.1.4'
Cu Cu 0.3201 1.2651 'International Tables Vol C Tables 4.2.6.8 and 6.1.1.4'

loop_
_geom_angle_atom_site_label_1
_geom_angle_atom_site_label_2
_geom_angle_atom_site_label_3
_geom_angle
_geom_angle_site_symmetry_1
_geom_angle_site_symmetry_3
N1 Cu1 N5 167.95(19) . .
N1 Cu1 N4 91.60(18) . 4_565
N5 Cu1 N4 94.05(18) . 4_565
N1 Cu1 N8 91.50(18) . 3_764
N5 Cu1 N8 90.34(17) . 3_764
N4 Cu1 N8 143.15(18) 4_565 3_764
N1 Cu1 O1 84.71(16) . .
N5 Cu1 O1 83.44(16) . .
N4 Cu1 O1 107.60(17) 4_565 .
N8 Cu1 O1 109.25(17) 3_764 .
N4 C1 N1 109.4(4) . .
N4 C1 C2 127.3(5) . .
N1 C1 C2 123.3(5) . .
C1 C2 C3 114.4(5) . .
C1 C2 H2A 108.7 . .
C3 C2 H2A 108.7 . .
C1 C2 H2B 108.7 . .
C3 C2 H2B 108.7 . .
H2A C2 H2B 107.6 . .
O1 C3 C2 110.2(5) . .
O1 C3 H3A 109.6 . .
C2 C3 H3A 109.6 . .
O1 C3 H3B 109.6 . .
C2 C3 H3B 109.6 . .
H3A C3 H3B 108.1 . .
O1 C4 C5 110.5(5) . .
O1 C4 H4A 109.5 . .
C5 C4 H4A 109.5 . .
O1 C4 H4B 109.5 . .
C5 C4 H4B 109.5 . .
H4A C4 H4B 108.1 . .
C6 C5 C4 114.1(5) . .
C6 C5 H5A 108.7 . .
C4 C5 H5A 108.7 . .
C6 C5 H5B 108.7 . .
C4 C5 H5B 108.7 . .
H5A C5 H5B 107.6 . .
N8 C6 N5 109.4(4) . .
N8 C6 C5 127.1(5) . .
N5 C6 C5 123.5(5) . .
C1 N1 N2 106.8(4) . .
C1 N1 Cu1 126.9(4) . .
N2 N1 Cu1 126.3(4) . .
N3 N2 N1 108.6(4) . .
N2 N3 N4 108.4(4) . .
C1 N4 N3 106.8(4) . .
C1 N4 Cu1 138.2(3) . 2_654
N3 N4 Cu1 114.6(3) . 2_654
N6 N5 C6 106.6(4) . .
N6 N5 Cu1 128.3(3) . .
C6 N5 Cu1 124.7(4) . .
N7 N6 N5 109.1(4) . .
N6 N7 N8 108.2(4) . .
C6 N8 N7 106.7(4) . .
C6 N8 Cu1 128.6(4) . 3_765
N7 N8 Cu1 124.4(3) . 3_765
C3 O1 C4 112.7(4) . .
C3 O1 Cu1 124.3(3) . .
C4 O1 Cu1 122.6(3) . .

loop_
_geom_bond_atom_site_label_1
_geom_bond_atom_site_label_2
_geom_bond_distance
_geom_bond_site_symmetry_2
Cu1 N1 1.938(4) .
Cu1 N5 1.965(4) .
Cu1 N4 1.981(4) 4_565
Cu1 N8 2.003(4) 3_764
Cu1 O1 2.345(4) .
C1 N4 1.321(7) .
C1 N1 1.342(7) .
C1 C2 1.492(8) .
C2 C3 1.503(9) .
C2 H2A 0.9700 .
C2 H2B 0.9700 .
C3 O1 1.430(7) .
C3 H3A 0.9700 .
C3 H3B 0.9700 .
C4 O1 1.445(7) .
C4 C5 1.493(9) .
C4 H4A 0.9700 .
C4 H4B 0.9700 .
C5 C6 1.489(7) .
C5 H5A 0.9700 .
C5 H5B 0.9700 .
C6 N8 1.304(7) .
C6 N5 1.336(7) .
N1 N2 1.351(7) .
N2 N3 1.311(7) .
N3 N4 1.366(6) .
N4 Cu1 1.981(4) 2_654
N5 N6 1.330(6) .
N6 N7 1.296(6) .
N7 N8 1.357(7) .
N8 Cu1 2.003(4) 3_765

loop_
_geom_torsion_atom_site_label_1
_geom_torsion_atom_site_label_2
_geom_torsion_atom_site_label_3
_geom_torsion_atom_site_label_4
_geom_torsion
_geom_torsion_site_symmetry_1
_geom_torsion_site_symmetry_4
N4 C1 C2 C3 -121.4(6) . .
N1 C1 C2 C3 61.4(8) . .
C1 C2 C3 O1 -59.9(7) . .
O1 C4 C5 C6 -60.7(7) . .
C4 C5 C6 N8 -121.0(6) . .
C4 C5 C6 N5 58.7(8) . .
N4 C1 N1 N2 0.6(6) . .
C2 C1 N1 N2 178.2(6) . .
N4 C1 N1 Cu1 179.7(4) . .
C2 C1 N1 Cu1 -2.7(8) . .
N5 Cu1 N1 C1 -40.4(11) . .
N4 Cu1 N1 C1 77.6(5) 4_565 .
N8 Cu1 N1 C1 -139.1(5) 3_764 .
O1 Cu1 N1 C1 -29.9(5) . .
N5 Cu1 N1 N2 138.5(8) . .
N4 Cu1 N1 N2 -103.5(5) 4_565 .
N8 Cu1 N1 N2 39.8(5) 3_764 .
O1 Cu1 N1 N2 149.0(5) . .
C1 N1 N2 N3 -1.1(7) . .
Cu1 N1 N2 N3 179.8(4) . .
N1 N2 N3 N4 1.1(7) . .
N1 C1 N4 N3 0.0(6) . .
C2 C1 N4 N3 -177.4(6) . .
N1 C1 N4 Cu1 -172.4(4) . 2_654
C2 C1 N4 Cu1 10.1(10) . 2_654
N2 N3 N4 C1 -0.7(6) . .
N2 N3 N4 Cu1 173.8(4) . 2_654
N8 C6 N5 N6 0.1(6) . .
C5 C6 N5 N6 -179.7(6) . .
N8 C6 N5 Cu1 -173.9(3) . .
C5 C6 N5 Cu1 6.3(8) . .
N1 Cu1 N5 N6 159.2(7) . .
N4 Cu1 N5 N6 41.4(5) 4_565 .
N8 Cu1 N5 N6 -102.0(4) 3_764 .
O1 Cu1 N5 N6 148.7(4) . .
N1 Cu1 N5 C6 -28.2(11) . .
N4 Cu1 N5 C6 -146.0(4) 4_565 .
N8 Cu1 N5 C6 70.7(5) 3_764 .
O1 Cu1 N5 C6 -38.7(4) . .
C6 N5 N6 N7 -0.3(6) . .
Cu1 N5 N6 N7 173.4(4) . .
N5 N6 N7 N8 0.4(6) . .
N5 C6 N8 N7 0.1(6) . .
C5 C6 N8 N7 179.9(6) . .
N5 C6 N8 Cu1 174.4(3) . 3_765
C5 C6 N8 Cu1 -5.8(9) . 3_765
N6 N7 N8 C6 -0.3(6) . .
N6 N7 N8 Cu1 -174.9(3) . 3_765
C2 C3 O1 C4 -172.7(5) . .
C2 C3 O1 Cu1 14.6(7) . .
C5 C4 O1 C3 -160.6(5) . .
C5 C4 O1 Cu1 12.2(7) . .
N1 Cu1 O1 C3 23.8(5) . .
N5 Cu1 O1 C3 -158.4(5) . .
N4 Cu1 O1 C3 -66.2(5) 4_565 .
N8 Cu1 O1 C3 113.5(5) 3_764 .
N1 Cu1 O1 C4 -148.2(5) . .
N5 Cu1 O1 C4 29.6(4) . .
N4 Cu1 O1 C4 121.8(4) 4_565 .
N8 Cu1 O1 C4 -58.4(4) 3_764 .
